data_7011167
loop_
_publ_author_name
'Junyong Zhang'
'Qin Liu'
'Chunying Duan'
'Ying Shao'
'Jian Ding'
'Zehong Miao'
'Xiao-Zeng You'
'Zijian Guo'

_publ_section_title
;
 Structural evidence for the facile chelate-ring opening reactions of
 novel platinum(II)--pyridine carboxamide complexes
;
_journal_issue 4
_journal_name_full 'J. Chem. Soc., Dalton Trans.'
_journal_page_first 591
_journal_page_last 597
_journal_paper_doi 10.1039/b108378n
_journal_year 2002
_chemical_formula_sum 'C26 H22 N4 O2 Pt'
_chemical_formula_weight 617.57
_chemical_name_systematic
; 
? 
;
_space_group_IT_number 5
_symmetry_cell_setting monoclinic
_symmetry_space_group_name_Hall 'C 2y'
_symmetry_space_group_name_H-M 'C 1 2 1'
_atom_sites_solution_hydrogens geom
_atom_sites_solution_primary direct
_atom_sites_solution_secondary difmap
_audit_creation_method SHELXL-97
_cell_angle_alpha 90.00
_cell_angle_beta 95.229(11)
_cell_angle_gamma 90.00
_cell_formula_units_Z 2
_cell_length_a 13.7781(11)
_cell_length_b 12.8683(15)
_cell_length_c 6.2537(13)
_cell_measurement_reflns_used 34
_cell_measurement_temperature 293(2)
_cell_measurement_theta_max 14.27
_cell_measurement_theta_min 7.10
_cell_volume 1104.2(3)
_computing_cell_refinement 'Bruker XSCANS'
_computing_data_collection 'Bruker XSCANS'
_computing_data_reduction 'Bruker SHELXTL'
_computing_molecular_graphics 'Bruker SHELXTL'
_computing_publication_material 'Bruker SHELXTL'
_computing_structure_refinement 'Bruker SHELXTL'
_computing_structure_solution 'Bruker SHELXTL'
_diffrn_ambient_temperature 293(2)
_diffrn_measured_fraction_theta_full 1.000
_diffrn_measured_fraction_theta_max 1.000
_diffrn_measurement_device_type 'Bruker P4'
_diffrn_measurement_method '2\q/\w scans'
_diffrn_radiation_monochromator graphite
_diffrn_radiation_source 'fine-focus sealed tube'
_diffrn_radiation_type MoK\a
_diffrn_radiation_wavelength 0.71073
_diffrn_reflns_av_R_equivalents 0.0290
_diffrn_reflns_av_sigmaI/netI 0.0341
_diffrn_reflns_limit_h_max 16
_diffrn_reflns_limit_h_min -1
_diffrn_reflns_limit_k_max 15
_diffrn_reflns_limit_k_min -1
_diffrn_reflns_limit_l_max 7
_diffrn_reflns_limit_l_min -7
_diffrn_reflns_number 1264
_diffrn_reflns_theta_full 25.00
_diffrn_reflns_theta_max 25.00
_diffrn_reflns_theta_min 2.17
_diffrn_standards_decay_% 8.15
_diffrn_standards_interval_count 97
_diffrn_standards_number 3
_exptl_absorpt_coefficient_mu 6.386
_exptl_absorpt_correction_T_max 0.2937
_exptl_absorpt_correction_T_min 0.1846
_exptl_absorpt_correction_type empirical
_exptl_absorpt_process_details '(North, Phillips & Mathews, 1968)'
_exptl_crystal_colour orange
_exptl_crystal_density_diffrn 1.857
_exptl_crystal_density_method 'not measured'
_exptl_crystal_description block
_exptl_crystal_F_000 600
_exptl_crystal_size_max 0.30
_exptl_crystal_size_mid 0.15
_exptl_crystal_size_min 0.15
_refine_diff_density_max 1.889
_refine_diff_density_min -0.838
_refine_diff_density_rms 0.310
_refine_ls_abs_structure_details 'Flack H D (1983), Acta Cryst. A39, 876-881'
_refine_ls_abs_structure_Flack 0.05(4)
_refine_ls_extinction_coef 0.0813(18)
_refine_ls_extinction_expression Fc^*^=kFc[1+0.001xFc^2^\l^3^/sin(2\q)]^-1/4^
_refine_ls_extinction_method SHELXL
_refine_ls_goodness_of_fit_ref 1.149
_refine_ls_hydrogen_treatment mixed
_refine_ls_matrix_type full
_refine_ls_number_parameters 152
_refine_ls_number_reflns 1116
_refine_ls_number_restraints 19
_refine_ls_restrained_S_all 1.138
_refine_ls_R_factor_all 0.0600
_refine_ls_R_factor_gt 0.0599
_refine_ls_shift/su_max 0.001
_refine_ls_shift/su_mean 0.000
_refine_ls_structure_factor_coef Fsqd
_refine_ls_weighting_details 'calc w=1/[\s^2^(Fo^2^)+(0.1188P)^2^+0.0649P] where P=(Fo^2^+2Fc^2^)/3'
_refine_ls_weighting_scheme calc
_refine_ls_wR_factor_gt 0.1420
_refine_ls_wR_factor_ref 0.1427
_reflns_number_gt 1113
_reflns_number_total 1115
_reflns_threshold_expression >2sigma(I)
_cod_data_source_file b108378n.txt
_cod_data_source_block 1
_cod_depositor_comments
;
The following automatic conversions were performed:
'_symmetry_cell_setting' value 'Monoclinic' changed to 'monoclinic'
according to '/home/saulius/struct/CIF-dictionaries/cif_core.dic'
dictionary named 'cif_core.dic' version 2.4.1 from 2010-06-29.

Automatic conversion script
Id: cif_fix_enum 1527 2010-12-29 10:47:43Z saulius 
;
_cod_original_sg_symbol_H-M 'C2   '
_cod_database_code 7011167

loop_
_symmetry_equiv_pos_as_xyz
'x, y, z'
'-x, y, -z'
'x+1/2, y+1/2, z'
'-x+1/2, y+1/2, -z'

loop_
_atom_site_label
_atom_site_type_symbol
_atom_site_fract_x
_atom_site_fract_y
_atom_site_fract_z
_atom_site_U_iso_or_equiv
_atom_site_adp_type
_atom_site_occupancy
_atom_site_symmetry_multiplicity
_atom_site_calc_flag
_atom_site_refinement_flags
_atom_site_disorder_assembly
_atom_site_disorder_group
Pt1 Pt 1.0000 0.7581(2) 0.5000 0.06396(10) Uani 1 2 d S . .
N1 N 1.0827(6) 0.6634(3) 0.7162(10) 0.067(2) Uani 1 1 d D . .
C2 C 1.0807(5) 0.5588(4) 0.7041(7) 0.082(3) Uani 1 1 d D . .
H2A H 1.0502 0.5252 0.5846 0.099 Uiso 1 1 calc R . .
C3 C 1.1258(3) 0.5025(3) 0.8756(7) 0.090(4) Uani 1 1 d D . .
H3A H 1.1324 0.4308 0.8653 0.108 Uiso 1 1 calc R . .
C4 C 1.16077(16) 0.5542(3) 1.0630(6) 0.083(3) Uani 1 1 d D . .
H4A H 1.1855 0.5166 1.1828 0.099 Uiso 1 1 calc R . .
C5 C 1.15843(19) 0.6624(3) 1.0696(6) 0.089(4) Uani 1 1 d D . .
H5A H 1.1816 0.6975 1.1938 0.107 Uiso 1 1 calc R . .
C6 C 1.1211(4) 0.7177(3) 0.8886(7) 0.070(3) Uani 1 1 d D . .
C7 C 1.1143(9) 0.8319(8) 0.876(2) 0.071(3) Uani 1 1 d . . .
C9 C 1.0988(5) 0.9715(3) 0.6293(8) 0.063(2) Uani 1 1 d D . .
C10 C 1.1403(7) 0.9909(4) 0.4372(10) 0.075(3) Uani 1 1 d D . .
H10A H 1.1558 0.9359 0.3500 0.091 Uiso 1 1 calc R . .
C11 C 1.1584(8) 1.0930(4) 0.3766(13) 0.079(3) Uani 1 1 d D . .
H11A H 1.1843 1.1053 0.2468 0.095 Uiso 1 1 calc R . .
C12 C 1.1384(6) 1.1766(5) 0.5066(9) 0.077(3) Uani 1 1 d D . .
C13 C 1.1012(6) 1.1550(4) 0.7024(11) 0.077(3) Uani 1 1 d D . .
H13A H 1.0900 1.2098 0.7939 0.093 Uiso 1 1 calc R . .
C14 C 1.0804(7) 1.0538(4) 0.7652(12) 0.075(3) Uani 1 1 d D . .
H14A H 1.0547 1.0416 0.8953 0.090 Uiso 1 1 calc R . .
C15 C 1.1579(11) 1.2878(12) 0.444(3) 0.101(5) Uani 1 1 d . . .
H15A H 1.1494 1.2942 0.2900 0.151 Uiso 1 1 calc R . .
H15B H 1.2234 1.3064 0.4941 0.151 Uiso 1 1 calc R . .
H15C H 1.1131 1.3332 0.5064 0.151 Uiso 1 1 calc R . .
N8 N 1.0720(6) 0.8666(4) 0.6866(14) 0.070(2) Uani 1 1 d D . .
O7 O 1.1712(7) 0.8781(8) 1.0090(13) 0.085(3) Uani 1 1 d . . .

loop_
_atom_site_aniso_label
_atom_site_aniso_U_11
_atom_site_aniso_U_22
_atom_site_aniso_U_33
_atom_site_aniso_U_23
_atom_site_aniso_U_13
_atom_site_aniso_U_12
Pt1 0.05923(17) 0.06641(19) 0.06429(17) 0.000 -0.00500(14) 0.000
N1 0.080(4) 0.046(3) 0.071(4) 0.009(3) -0.018(4) -0.005(3)
C2 0.069(5) 0.097(7) 0.079(6) -0.019(6) -0.007(5) -0.003(6)
C3 0.071(6) 0.083(7) 0.116(9) 0.015(7) 0.005(6) 0.013(6)
C4 0.062(5) 0.094(7) 0.089(7) 0.005(6) -0.010(5) -0.014(5)
C5 0.088(6) 0.117(10) 0.058(4) 0.011(6) -0.019(4) -0.011(7)
C6 0.069(5) 0.062(4) 0.076(5) 0.001(5) -0.006(4) -0.021(4)
C7 0.076(5) 0.047(4) 0.089(6) -0.003(4) 0.009(5) 0.015(4)
C9 0.057(4) 0.057(4) 0.073(5) -0.016(4) -0.007(4) -0.006(4)
C10 0.089(6) 0.071(5) 0.065(5) -0.002(5) 0.002(5) 0.005(5)
C11 0.072(5) 0.077(6) 0.088(6) 0.006(6) -0.001(5) 0.007(5)
C12 0.065(4) 0.063(5) 0.101(7) 0.000(5) -0.002(5) -0.006(5)
C13 0.068(5) 0.073(5) 0.089(6) -0.010(5) 0.000(5) 0.001(5)
C14 0.064(5) 0.077(6) 0.083(6) -0.022(5) -0.002(5) -0.004(5)
C15 0.094(7) 0.093(13) 0.111(8) 0.007(7) -0.010(7) -0.007(6)
N8 0.050(3) 0.093(6) 0.062(4) 0.002(5) -0.017(3) 0.013(4)
O7 0.097(5) 0.086(5) 0.066(4) -0.009(4) -0.028(4) 0.001(5)

loop_
_atom_type_symbol
_atom_type_description
_atom_type_scat_dispersion_real
_atom_type_scat_dispersion_imag
_atom_type_scat_source
C C 0.0033 0.0016 'International Tables Vol C Tables 4.2.6.8 and 6.1.1.4'
H H 0.0000 0.0000 'International Tables Vol C Tables 4.2.6.8 and 6.1.1.4'
N N 0.0061 0.0033 'International Tables Vol C Tables 4.2.6.8 and 6.1.1.4'
O O 0.0106 0.0060 'International Tables Vol C Tables 4.2.6.8 and 6.1.1.4'
Pt Pt -1.7033 8.3905 'International Tables Vol C Tables 4.2.6.8 and 6.1.1.4'

loop_
_geom_angle_atom_site_label_1
_geom_angle_atom_site_label_2
_geom_angle_atom_site_label_3
_geom_angle
_geom_angle_site_symmetry_1
_geom_angle_site_symmetry_3
_geom_angle_publ_flag
N8 Pt1 N8 92.6(4) . 2_756 ?
N8 Pt1 N1 172.2(3) . 2_756 ?
N8 Pt1 N1 79.5(2) 2_756 2_756 ?
N8 Pt1 N1 79.5(2) . . ?
N8 Pt1 N1 172.2(3) 2_756 . ?
N1 Pt1 N1 108.3(3) 2_756 . ?
C2 N1 C6 124.4(5) . . ?
C2 N1 Pt1 122.8(4) . . ?
C6 N1 Pt1 111.5(3) . . ?
N1 C2 C3 118.2(4) . . ?
C2 C3 C4 119.6(3) . . ?
C5 C4 C3 119.6(3) . . ?
C4 C5 C6 119.6(3) . . ?
N1 C6 C5 118.2(4) . . ?
N1 C6 C7 117.0(6) . . ?
C5 C6 C7 124.7(6) . . ?
O7 C7 N8 128.8(10) . . ?
O7 C7 C6 114.1(10) . . ?
N8 C7 C6 113.5(9) . . ?
C14 C9 C10 119.9(5) . . ?
C14 C9 N8 119.4(6) . . ?
C10 C9 N8 120.7(5) . . ?
C11 C10 C9 119.9(6) . . ?
C12 C11 C10 121.3(7) . . ?
C11 C12 C13 117.8(6) . . ?
C11 C12 C15 122.0(8) . . ?
C13 C12 C15 120.3(8) . . ?
C14 C13 C12 122.2(6) . . ?
C9 C14 C13 118.9(7) . . ?
C7 N8 C9 115.2(7) . . ?
C7 N8 Pt1 115.4(6) . . ?
C9 N8 Pt1 128.4(6) . . ?

loop_
_geom_bond_atom_site_label_1
_geom_bond_atom_site_label_2
_geom_bond_distance
_geom_bond_site_symmetry_2
_geom_bond_publ_flag
Pt1 N8 2.021(7) . ?
Pt1 N8 2.021(7) 2_756 ?
Pt1 N1 2.081(6) 2_756 ?
Pt1 N1 2.081(6) . ?
N1 C2 1.348(6) . ?
N1 C6 1.351(6) . ?
C2 C3 1.393(6) . ?
C3 C4 1.395(5) . ?
C4 C5 1.393(5) . ?
C5 C6 1.395(5) . ?
C6 C7 1.474(11) . ?
C7 O7 1.242(15) . ?
C7 N8 1.346(15) . ?
C9 C14 1.396(7) . ?
C9 C10 1.399(7) . ?
C9 N8 1.453(7) . ?
C10 C11 1.395(7) . ?
C11 C12 1.391(7) . ?
C12 C13 1.397(7) . ?
C12 C15 1.514(17) . ?
C13 C14 1.397(7) . ?
